data_4121195
loop_
_publ_author_name
'Christophe Werl\'e'
'Corinne Bailly'
'Lydia Karmazin-Brelot'
'Xavier-Fr\'ed\'eric Le Goff'
'Louis Ricard'
'Jean-Pierre Djukic'

_publ_contact_author_address
;UMR 7177
Universite de Strasbourg
4 rue Blaise Pascal
67000 Strasbourg
FRANCE
;
_publ_contact_author_email djukic@unistra.fr
_publ_contact_author_name 'Jean-Pierre DJUKIC'
_publ_contact_author_phone +33(0)368851523
_publ_section_title
;
 Hemichelation, a Way To Stabilize Electron-Unsaturated Complexes: The
 Case of T-Shaped Pd and Pt Metallacycles.
;
_journal_name_full 'Journal of the American Chemical Society'
_journal_page_first 17839
_journal_page_last 17852
_journal_paper_doi 10.1021/ja4076327
_journal_volume 135
_journal_year 2013
_chemical_absolute_configuration rmad
_chemical_formula_moiety 'C23 H23 Cr N O3 Pd'
_chemical_formula_sum 'C23 H23 Cr N O3 Pd'
_chemical_formula_weight 519.82
_space_group_IT_number 4
_symmetry_cell_setting monoclinic
_symmetry_space_group_name_Hall 'P 2yb'
_symmetry_space_group_name_H-M 'P 1 21 1'
_atom_sites_solution_hydrogens geom
_atom_sites_solution_primary direct
_atom_sites_solution_secondary difmap
_audit_creation_method SHELXL-97
_cell_angle_alpha 90.00
_cell_angle_beta 90.209(4)
_cell_angle_gamma 90.00
_cell_formula_units_Z 4
_cell_length_a 9.4903(16)
_cell_length_b 13.664(2)
_cell_length_c 15.769(3)
_cell_measurement_reflns_used 9955
_cell_measurement_temperature 173(2)
_cell_measurement_theta_max 32.05
_cell_measurement_theta_min 2.50
_cell_volume 2044.8(6)
_computing_cell_refinement 'Bruker SAINT'
_computing_data_collection 'Bruker APEX2'
_computing_data_reduction 'Bruker SAINT'
_computing_molecular_graphics 'Bruker SHELXTL'
_computing_publication_material 'Bruker SHELXTL'
_computing_structure_refinement 'SHELXL-97 (Sheldrick, 2008)'
_computing_structure_solution 'SHELXS-97 (Sheldrick, 2008)'
_diffrn_ambient_temperature 173(2)
_diffrn_measured_fraction_theta_full 0.985
_diffrn_measured_fraction_theta_max 0.979
_diffrn_measurement_device_type 'Bruker APEX-II CCD'
_diffrn_measurement_method '\f and \w scans'
_diffrn_radiation_monochromator graphite
_diffrn_radiation_source 'fine-focus sealed tube'
_diffrn_radiation_type MoK\a
_diffrn_radiation_wavelength 0.71073
_diffrn_reflns_av_R_equivalents 0.0492
_diffrn_reflns_av_sigmaI/netI 0.0681
_diffrn_reflns_limit_h_max 13
_diffrn_reflns_limit_h_min -14
_diffrn_reflns_limit_k_max 20
_diffrn_reflns_limit_k_min -9
_diffrn_reflns_limit_l_max 21
_diffrn_reflns_limit_l_min -23
_diffrn_reflns_number 19949
_diffrn_reflns_theta_full 32.00
_diffrn_reflns_theta_max 32.13
_diffrn_reflns_theta_min 1.29
_exptl_absorpt_coefficient_mu 1.435
_exptl_absorpt_correction_T_max 0.7822
_exptl_absorpt_correction_T_min 0.7431
_exptl_absorpt_correction_type multi-scan
_exptl_absorpt_process_details sadabs
_exptl_crystal_colour red
_exptl_crystal_density_diffrn 1.688
_exptl_crystal_description prism
_exptl_crystal_F_000 1048
_exptl_crystal_size_max 0.22
_exptl_crystal_size_mid 0.20
_exptl_crystal_size_min 0.18
_refine_diff_density_max 6.188
_refine_diff_density_min -4.486
_refine_diff_density_rms 0.304
_refine_ls_abs_structure_details 'Flack H D (1983), Acta Cryst. A39, 876-881'
_refine_ls_abs_structure_Flack 0.02(5)
_refine_ls_extinction_method none
_refine_ls_goodness_of_fit_ref 1.058
_refine_ls_hydrogen_treatment constr
_refine_ls_matrix_type full
_refine_ls_number_parameters 495
_refine_ls_number_reflns 9381
_refine_ls_number_restraints 1
_refine_ls_restrained_S_all 1.058
_refine_ls_R_factor_all 0.0760
_refine_ls_R_factor_gt 0.0705
_refine_ls_shift/su_max 0.000
_refine_ls_shift/su_mean 0.000
_refine_ls_structure_factor_coef Fsqd
_refine_ls_weighting_details 'calc w=1/[\s^2^(Fo^2^)+(0.1078P)^2^+27.2880P] where P=(Fo^2^+2Fc^2^)/3'
_refine_ls_weighting_scheme calc
_refine_ls_wR_factor_gt 0.2075
_refine_ls_wR_factor_ref 0.2118
_reflns_number_gt 8591
_reflns_number_total 9381
_reflns_threshold_expression I>2\s(I)
_cod_data_source_file ja4076327_si_002_07.cif
_cod_data_source_block 4c_(S)_Strasbourg
_cod_original_cell_volume 2044.9(6)
_cod_original_sg_symbol_H-M 'P 21'
_cod_database_code 4121195

loop_
_symmetry_equiv_pos_as_xyz
'x, y, z'
'-x, y+1/2, -z'

loop_
_atom_site_label
_atom_site_type_symbol
_atom_site_fract_x
_atom_site_fract_y
_atom_site_fract_z
_atom_site_U_iso_or_equiv
_atom_site_adp_type
_atom_site_occupancy
_atom_site_symmetry_multiplicity
_atom_site_calc_flag
_atom_site_refinement_flags
C1 C 0.4705(10) 0.7142(7) -0.0721(5) 0.0140(16) Uani 1 1 d .
C2 C 0.3503(10) 0.6613(8) -0.0489(6) 0.0163(17) Uani 1 1 d .
H2 H 0.3499 0.5919 -0.0521 0.020 Uiso 1 1 calc R
C3 C 0.2280(11) 0.7127(8) -0.0203(6) 0.0201(18) Uani 1 1 d .
H3 H 0.1451 0.6774 -0.0062 0.024 Uiso 1 1 calc R
C4 C 0.2299(10) 0.8153(9) -0.0130(6) 0.0195(19) Uani 1 1 d .
H4 H 0.1466 0.8490 0.0030 0.023 Uiso 1 1 calc R
C5 C 0.3541(8) 0.8686(8) -0.0291(5) 0.0146(15) Uani 1 1 d .
H5 H 0.3559 0.9374 -0.0206 0.018 Uiso 1 1 calc R
C6 C 0.4756(8) 0.8197(6) -0.0578(5) 0.0101(14) Uani 1 1 d .
C7 C 0.6188(8) 0.8530(7) -0.0731(5) 0.0115(14) Uani 1 1 d .
H7 H 0.6288 0.9153 -0.1058 0.014 Uiso 1 1 calc R
C8 C 0.6885(10) 0.7653(8) -0.1097(5) 0.0169(17) Uani 1 1 d .
C9 C 0.6025(9) 0.6855(7) -0.1068(6) 0.0148(16) Uani 1 1 d .
H9 H 0.6266 0.6214 -0.1249 0.018 Uiso 1 1 calc R
C10 C 0.8354(10) 0.7680(9) -0.1459(7) 0.023(2) Uani 1 1 d .
H10A H 0.9034 0.7797 -0.1001 0.035 Uiso 1 1 calc R
H10B H 0.8419 0.8207 -0.1878 0.035 Uiso 1 1 calc R
H10C H 0.8562 0.7052 -0.1732 0.035 Uiso 1 1 calc R
C11 C 0.3922(9) 0.8493(8) 0.1466(6) 0.0190(18) Uani 1 1 d .
C12 C 0.5745(11) 0.6932(7) 0.0934(6) 0.0176(17) Uani 1 1 d .
C13 C 0.3297(11) 0.6680(8) 0.1439(6) 0.0200(18) Uani 1 1 d .
C14 C 0.8480(10) 0.9340(8) 0.0309(6) 0.0173(6) Uani 1 1 d .
C15 C 0.8909(10) 0.9814(8) -0.0437(7) 0.0173(6) Uani 1 1 d .
H15 H 0.8335 0.9768 -0.0930 0.021 Uiso 1 1 calc R
C16 C 1.0162(10) 1.0353(8) -0.0470(6) 0.0173(6) Uani 1 1 d .
H16 H 1.0441 1.0642 -0.0991 0.021 Uiso 1 1 calc R
C17 C 1.1006(10) 1.0471(8) 0.0248(6) 0.0173(6) Uani 1 1 d .
H17 H 1.1842 1.0852 0.0226 0.021 Uiso 1 1 calc R
C18 C 1.0596(10) 1.0016(7) 0.1000(6) 0.0173(6) Uani 1 1 d .
H18 H 1.1139 1.0103 0.1501 0.021 Uiso 1 1 calc R
C19 C 0.9384(10) 0.9431(8) 0.1016(6) 0.0173(6) Uani 1 1 d .
C20 C 0.9025(9) 0.8826(8) 0.1782(6) 0.0173(6) Uani 1 1 d .
H20 H 0.9465 0.9128 0.2296 0.021 Uiso 1 1 calc R
C21 C 0.9594(12) 0.7800(9) 0.1672(6) 0.023(2) Uani 1 1 d .
H21A H 0.9139 0.7491 0.1181 0.035 Uiso 1 1 calc R
H21B H 0.9398 0.7415 0.2183 0.035 Uiso 1 1 calc R
H21C H 1.0614 0.7829 0.1580 0.035 Uiso 1 1 calc R
C22 C 0.7033(12) 0.9829(8) 0.2167(7) 0.023(2) Uani 1 1 d .
H22A H 0.6006 0.9894 0.2132 0.034 Uiso 1 1 calc R
H22B H 0.7476 1.0322 0.1804 0.034 Uiso 1 1 calc R
H22C H 0.7340 0.9927 0.2756 0.034 Uiso 1 1 calc R
C23 C 0.6985(12) 0.8158(9) 0.2551(6) 0.024(2) Uani 1 1 d .
H23A H 0.7544 0.8271 0.3066 0.036 Uiso 1 1 calc R
H23B H 0.7110 0.7480 0.2364 0.036 Uiso 1 1 calc R
H23C H 0.5987 0.8277 0.2672 0.036 Uiso 1 1 calc R
C24 C 0.4525(10) 0.2210(8) 0.5730(6) 0.0165(17) Uani 1 1 d .
C25 C 0.3307(11) 0.1682(9) 0.5528(7) 0.022(2) Uani 1 1 d .
H25 H 0.3252 0.0999 0.5634 0.027 Uiso 1 1 calc R
C26 C 0.2174(11) 0.2185(9) 0.5166(7) 0.026(2) Uani 1 1 d .
H26 H 0.1338 0.1836 0.5030 0.031 Uiso 1 1 calc R
C27 C 0.2234(10) 0.3198(9) 0.4995(7) 0.024(2) Uani 1 1 d .
H27 H 0.1428 0.3529 0.4781 0.028 Uiso 1 1 calc R
C28 C 0.3488(9) 0.3716(8) 0.5142(6) 0.0174(17) Uani 1 1 d .
H28 H 0.3559 0.4389 0.4997 0.021 Uiso 1 1 calc R
C29 C 0.4635(9) 0.3222(7) 0.5508(5) 0.0148(16) Uani 1 1 d .
C30 C 0.6082(9) 0.3530(8) 0.5671(5) 0.0159(16) Uani 1 1 d .
H30 H 0.6214 0.4189 0.5934 0.019 Uiso 1 1 calc R
C31 C 0.6741(10) 0.2689(8) 0.6117(5) 0.0168(17) Uani 1 1 d .
C32 C 0.5835(12) 0.1915(8) 0.6127(6) 0.0205(19) Uani 1 1 d .
H32 H 0.6030 0.1287 0.6357 0.025 Uiso 1 1 calc R
C33 C 0.8174(11) 0.2681(9) 0.6504(7) 0.024(2) Uani 1 1 d .
H33A H 0.8335 0.2052 0.6786 0.035 Uiso 1 1 calc R
H33B H 0.8249 0.3211 0.6920 0.035 Uiso 1 1 calc R
H33C H 0.8880 0.2775 0.6059 0.035 Uiso 1 1 calc R
C34 C 0.4075(11) 0.3347(10) 0.3456(7) 0.0251(19) Uani 1 1 d .
C35 C 0.5581(13) 0.1704(8) 0.4124(6) 0.0219(19) Uani 1 1 d .
C36 C 0.3152(12) 0.1598(9) 0.3555(7) 0.025(2) Uani 1 1 d .
C37 C 0.8439(12) 0.4280(8) 0.4586(6) 0.0210(19) Uani 1 1 d .
C38 C 0.8980(10) 0.4661(8) 0.5340(7) 0.0189(18) Uani 1 1 d .
H38 H 0.8521 0.4521 0.5861 0.023 Uiso 1 1 calc R
C39 C 1.0194(12) 0.5250(8) 0.5341(8) 0.025(2) Uani 1 1 d .
H39 H 1.0568 0.5488 0.5861 0.030 Uiso 1 1 calc R
C40 C 1.0838(12) 0.5480(9) 0.4590(8) 0.028(2) Uani 1 1 d .
H40 H 1.1639 0.5897 0.4591 0.033 Uiso 1 1 calc R
C41 C 1.0332(12) 0.5111(9) 0.3829(9) 0.029(2) Uani 1 1 d .
H41 H 1.0802 0.5253 0.3312 0.034 Uiso 1 1 calc R
C42 C 0.9124(11) 0.4527(8) 0.3831(7) 0.0210(18) Uani 1 1 d .
C43 C 0.8480(12) 0.4146(9) 0.3007(7) 0.023(2) Uani 1 1 d .
H43 H 0.9253 0.4054 0.2586 0.028 Uiso 1 1 calc R
C44 C 0.7443(16) 0.4886(10) 0.2653(8) 0.036(3) Uani 1 1 d .
H44A H 0.7218 0.4719 0.2064 0.054 Uiso 1 1 calc R
H44B H 0.7862 0.5541 0.2676 0.054 Uiso 1 1 calc R
H44C H 0.6579 0.4875 0.2992 0.054 Uiso 1 1 calc R
C45 C 0.8982(11) 0.2473(9) 0.3340(7) 0.025(2) Uani 1 1 d .
H45A H 0.9550 0.2410 0.2825 0.037 Uiso 1 1 calc R
H45B H 0.8583 0.1834 0.3488 0.037 Uiso 1 1 calc R
H45C H 0.9578 0.2706 0.3807 0.037 Uiso 1 1 calc R
C46 C 0.7013(12) 0.2822(10) 0.2444(6) 0.027(2) Uani 1 1 d .
H46A H 0.7621 0.2805 0.1944 0.040 Uiso 1 1 calc R
H46B H 0.6222 0.3268 0.2341 0.040 Uiso 1 1 calc R
H46C H 0.6651 0.2163 0.2557 0.040 Uiso 1 1 calc R
N1 N 0.7457(8) 0.8829(6) 0.1879(5) 0.0137(14) Uani 1 1 d .
N2 N 0.7842(8) 0.3170(6) 0.3192(5) 0.0149(14) Uani 1 1 d .
O1 O 0.3746(9) 0.9085(7) 0.1974(6) 0.0299(18) Uani 1 1 d .
O2 O 0.6665(9) 0.6422(6) 0.1094(5) 0.0261(16) Uani 1 1 d .
O3 O 0.2877(11) 0.6141(8) 0.1925(5) 0.035(2) Uani 1 1 d .
O4 O 0.4005(11) 0.3931(8) 0.2929(6) 0.038(2) Uani 1 1 d .
O5 O 0.6455(9) 0.1110(7) 0.4037(6) 0.0290(17) Uani 1 1 d .
O6 O 0.2639(14) 0.1074(8) 0.3079(6) 0.048(3) Uani 1 1 d .
Cr1 Cr 0.40549(15) 0.75342(11) 0.06452(9) 0.0124(3) Uani 1 1 d .
Cr2 Cr 0.39870(16) 0.24399(12) 0.43260(9) 0.0151(3) Uani 1 1 d .
Pd1 Pd 0.67144(6) 0.85947(5) 0.05714(4) 0.01139(13) Uani 1 1 d .
Pd2 Pd 0.67716(7) 0.33643(5) 0.44050(4) 0.01329(14) Uani 1 1 d .

loop_
_atom_site_aniso_label
_atom_site_aniso_U_11
_atom_site_aniso_U_22
_atom_site_aniso_U_33
_atom_site_aniso_U_23
_atom_site_aniso_U_13
_atom_site_aniso_U_12
C1 0.017(4) 0.014(4) 0.011(3) -0.001(3) -0.003(3) 0.002(3)
C2 0.011(4) 0.016(4) 0.022(4) -0.002(3) -0.004(3) -0.008(3)
C3 0.016(4) 0.022(5) 0.023(4) 0.001(4) -0.004(3) -0.009(4)
C4 0.012(4) 0.028(6) 0.019(4) -0.002(4) -0.002(3) 0.003(4)
C5 0.008(3) 0.015(4) 0.020(3) 0.002(3) -0.003(2) 0.004(3)
C6 0.008(3) 0.008(4) 0.015(3) -0.002(3) -0.002(2) -0.001(3)
C7 0.010(3) 0.010(4) 0.015(3) 0.003(3) 0.000(2) -0.003(3)
C8 0.020(4) 0.018(4) 0.014(3) 0.000(3) -0.003(3) 0.004(4)
C9 0.007(3) 0.016(4) 0.021(4) -0.004(3) 0.000(3) 0.002(3)
C10 0.008(4) 0.031(6) 0.031(5) -0.006(4) 0.002(3) 0.003(4)
C11 0.008(3) 0.023(5) 0.027(4) -0.002(4) -0.001(3) 0.001(3)
C12 0.021(4) 0.013(4) 0.018(4) 0.001(3) 0.000(3) 0.000(3)
C13 0.024(5) 0.018(5) 0.019(4) 0.000(3) -0.002(3) -0.006(4)
C14 0.0098(14) 0.0138(16) 0.0284(16) -0.0007(13) -0.0013(11) -0.0007(12)
C15 0.0098(14) 0.0138(16) 0.0284(16) -0.0007(13) -0.0013(11) -0.0007(12)
C16 0.0098(14) 0.0138(16) 0.0284(16) -0.0007(13) -0.0013(11) -0.0007(12)
C17 0.0098(14) 0.0138(16) 0.0284(16) -0.0007(13) -0.0013(11) -0.0007(12)
C18 0.0098(14) 0.0138(16) 0.0284(16) -0.0007(13) -0.0013(11) -0.0007(12)
C19 0.0098(14) 0.0138(16) 0.0284(16) -0.0007(13) -0.0013(11) -0.0007(12)
C20 0.0098(14) 0.0138(16) 0.0284(16) -0.0007(13) -0.0013(11) -0.0007(12)
C21 0.026(5) 0.021(5) 0.023(4) 0.005(4) -0.006(4) 0.010(4)
C22 0.024(5) 0.017(5) 0.026(5) -0.006(4) -0.002(4) 0.004(4)
C23 0.029(5) 0.026(6) 0.017(4) 0.006(4) -0.001(3) -0.004(4)
C24 0.015(4) 0.016(4) 0.019(4) -0.003(3) 0.000(3) -0.003(3)
C25 0.021(5) 0.019(5) 0.027(5) -0.002(4) 0.002(4) -0.007(4)
C26 0.015(5) 0.025(5) 0.037(5) -0.005(4) -0.002(4) -0.009(4)
C27 0.010(4) 0.027(6) 0.034(5) -0.007(4) -0.006(3) 0.005(4)
C28 0.007(3) 0.016(4) 0.030(4) -0.004(4) -0.004(3) 0.005(3)
C29 0.009(3) 0.016(4) 0.020(3) -0.004(3) -0.002(3) -0.001(3)
C30 0.013(3) 0.018(5) 0.017(3) -0.001(3) 0.000(2) 0.002(3)
C31 0.013(4) 0.025(5) 0.012(3) 0.002(3) -0.002(3) 0.002(4)
C32 0.030(5) 0.015(4) 0.017(4) 0.001(3) -0.004(3) 0.001(4)
C33 0.025(5) 0.023(5) 0.023(4) 0.000(4) -0.008(3) 0.003(4)
C34 0.022(4) 0.023(5) 0.029(4) 0.002(4) -0.004(3) 0.006(4)
C35 0.035(6) 0.016(4) 0.015(4) -0.001(3) -0.003(3) -0.002(4)
C36 0.024(5) 0.023(5) 0.028(5) -0.002(4) -0.003(4) -0.013(4)
C37 0.027(5) 0.013(4) 0.022(4) -0.003(3) -0.005(3) -0.002(4)
C38 0.014(4) 0.015(4) 0.028(4) -0.002(4) -0.004(3) 0.001(3)
C39 0.019(5) 0.011(4) 0.045(6) 0.000(4) -0.006(4) -0.005(4)
C40 0.017(5) 0.013(4) 0.053(7) -0.001(5) -0.003(4) -0.002(4)
C41 0.016(5) 0.021(5) 0.049(6) 0.003(5) 0.003(4) -0.007(4)
C42 0.015(4) 0.019(5) 0.028(5) 0.004(4) -0.002(3) 0.002(4)
C43 0.024(5) 0.021(5) 0.024(4) 0.003(4) -0.001(4) -0.001(4)
C44 0.057(9) 0.019(5) 0.031(6) 0.010(4) -0.012(5) 0.000(6)
C45 0.018(5) 0.022(5) 0.034(5) -0.002(4) 0.000(4) 0.008(4)
C46 0.031(6) 0.028(6) 0.021(4) -0.007(4) -0.004(4) -0.006(5)
N1 0.009(3) 0.014(4) 0.018(3) 0.001(3) -0.003(2) 0.003(3)
N2 0.006(3) 0.014(4) 0.024(3) 0.000(3) 0.001(2) -0.004(3)
O1 0.022(4) 0.027(4) 0.041(4) -0.013(4) -0.003(3) 0.002(3)
O2 0.024(4) 0.020(4) 0.035(4) 0.002(3) -0.005(3) 0.007(3)
O3 0.048(5) 0.031(5) 0.025(4) 0.006(3) 0.000(3) -0.017(4)
O4 0.045(5) 0.029(5) 0.040(5) 0.012(4) -0.009(4) 0.002(4)
O5 0.029(4) 0.019(4) 0.039(4) -0.001(3) 0.000(3) 0.006(3)
O6 0.081(8) 0.031(5) 0.032(4) -0.007(4) -0.015(5) -0.023(6)
Cr1 0.0106(6) 0.0107(6) 0.0160(6) -0.0003(5) -0.0006(4) -0.0021(5)
Cr2 0.0156(7) 0.0104(6) 0.0194(6) -0.0015(5) -0.0030(5) -0.0025(5)
Pd1 0.0106(3) 0.0093(3) 0.0143(2) 0.0002(2) -0.00177(17) -0.0003(2)
Pd2 0.0146(3) 0.0096(3) 0.0156(3) -0.0010(2) -0.00212(19) -0.0004(2)

loop_
_atom_type_symbol
_atom_type_description
_atom_type_scat_dispersion_real
_atom_type_scat_dispersion_imag
_atom_type_scat_source
C C 0.0033 0.0016 'International Tables Vol C Tables 4.2.6.8 and 6.1.1.4'
H H 0.0000 0.0000 'International Tables Vol C Tables 4.2.6.8 and 6.1.1.4'
N N 0.0061 0.0033 'International Tables Vol C Tables 4.2.6.8 and 6.1.1.4'
O O 0.0106 0.0060 'International Tables Vol C Tables 4.2.6.8 and 6.1.1.4'
Cr Cr 0.3209 0.6236 'International Tables Vol C Tables 4.2.6.8 and 6.1.1.4'
Pd Pd -0.9988 1.0072 'International Tables Vol C Tables 4.2.6.8 and 6.1.1.4'

loop_
_geom_angle_atom_site_label_1
_geom_angle_atom_site_label_2
_geom_angle_atom_site_label_3
_geom_angle
C2 C1 C9 132.6(9)
C2 C1 C6 119.7(8)
C9 C1 C6 107.6(8)
C2 C1 Cr1 69.8(5)
C9 C1 Cr1 131.4(6)
C6 C1 Cr1 68.6(5)
C1 C2 C3 119.4(9)
C1 C2 Cr1 74.4(5)
C3 C2 Cr1 70.2(6)
C1 C2 H2 120.3
C3 C2 H2 120.3
Cr1 C2 H2 127.1
C4 C3 C2 120.3(9)
C4 C3 Cr1 72.0(6)
C2 C3 Cr1 72.4(5)
C4 C3 H3 119.8
C2 C3 H3 119.8
Cr1 C3 H3 127.9
C3 C4 C5 120.7(9)
C3 C4 Cr1 71.1(6)
C5 C4 Cr1 70.8(5)
C3 C4 H4 119.6
C5 C4 H4 119.6
Cr1 C4 H4 131.3
C6 C5 C4 119.9(9)
C6 C5 Cr1 72.4(5)
C4 C5 Cr1 72.2(6)
C6 C5 H5 120.0
C4 C5 H5 120.0
Cr1 C5 H5 127.4
C5 C6 C7 132.2(8)
C5 C6 C1 119.4(8)
C7 C6 C1 108.3(7)
C5 C6 Cr1 70.6(5)
C7 C6 Cr1 123.5(5)
C1 C6 Cr1 73.9(5)
C5 C6 Pd1 104.8(5)
C7 C6 Pd1 52.8(4)
C1 C6 Pd1 109.4(6)
Cr1 C6 Pd1 72.7(2)
C6 C7 C8 103.2(7)
C6 C7 Pd1 94.0(5)
C8 C7 Pd1 107.9(5)
C6 C7 H7 116.3
C8 C7 H7 116.3
Pd1 C7 H7 116.3
C9 C8 C7 111.4(8)
C9 C8 C10 125.9(9)
C7 C8 C10 122.7(9)
C8 C9 C1 108.7(9)
C8 C9 H9 125.7
C1 C9 H9 125.7
C8 C10 H10A 109.5
C8 C10 H10B 109.5
H10A C10 H10B 109.5
C8 C10 H10C 109.5
H10A C10 H10C 109.5
H10B C10 H10C 109.5
O1 C11 Cr1 175.5(8)
O2 C12 Cr1 168.8(10)
O2 C12 Pd1 108.7(8)
Cr1 C12 Pd1 82.0(4)
O3 C13 Cr1 177.6(11)
C15 C14 C19 116.4(9)
C15 C14 Pd1 130.7(7)
C19 C14 Pd1 112.8(7)
C16 C15 C14 121.5(9)
C16 C15 H15 119.2
C14 C15 H15 119.2
C17 C16 C15 121.1(10)
C17 C16 H16 119.5
C15 C16 H16 119.5
C16 C17 C18 118.5(9)
C16 C17 H17 120.8
C18 C17 H17 120.8
C17 C18 C19 120.1(9)
C17 C18 H18 120.0
C19 C18 H18 120.0
C18 C19 C14 122.2(9)
C18 C19 C20 121.1(9)
C14 C19 C20 116.6(8)
N1 C20 C19 107.9(8)
N1 C20 C21 111.7(8)
C19 C20 C21 109.6(8)
N1 C20 H20 109.2
C19 C20 H20 109.2
C21 C20 H20 109.2
C20 C21 H21A 109.5
C20 C21 H21B 109.5
H21A C21 H21B 109.5
C20 C21 H21C 109.5
H21A C21 H21C 109.5
H21B C21 H21C 109.5
N1 C22 H22A 109.5
N1 C22 H22B 109.5
H22A C22 H22B 109.5
N1 C22 H22C 109.5
H22A C22 H22C 109.5
H22B C22 H22C 109.5
N1 C23 H23A 109.5
N1 C23 H23B 109.5
H23A C23 H23B 109.5
N1 C23 H23C 109.5
H23A C23 H23C 109.5
H23B C23 H23C 109.5
C25 C24 C29 120.2(9)
C25 C24 C32 131.6(10)
C29 C24 C32 108.2(8)
C25 C24 Cr2 70.7(6)
C29 C24 Cr2 69.3(5)
C32 C24 Cr2 130.1(7)
C26 C25 C24 118.3(11)
C26 C25 Cr2 69.7(6)
C24 C25 Cr2 73.5(6)
C26 C25 H25 120.9
C24 C25 H25 120.9
Cr2 C25 H25 128.0
C25 C26 C27 121.9(10)
C25 C26 Cr2 73.8(6)
C27 C26 Cr2 72.4(6)
C25 C26 H26 119.0
C27 C26 H26 119.0
Cr2 C26 H26 126.7
C28 C27 C26 119.9(9)
C28 C27 Cr2 71.3(5)
C26 C27 Cr2 70.4(6)
C28 C27 H27 120.1
C26 C27 H27 120.1
Cr2 C27 H27 130.9
C29 C28 C27 118.8(10)
C29 C28 Cr2 72.1(5)
C27 C28 Cr2 72.0(6)
C29 C28 H28 120.6
C27 C28 H28 120.6
Cr2 C28 H28 127.2
C28 C29 C24 120.6(9)
C28 C29 C30 131.5(9)
C24 C29 C30 107.7(8)
C28 C29 Cr2 71.1(5)
C24 C29 Cr2 73.9(5)
C30 C29 Cr2 122.8(6)
C29 C30 C31 104.8(8)
C29 C30 Pd2 95.6(5)
C31 C30 Pd2 103.5(6)
C29 C30 H30 116.7
C31 C30 H30 116.7
Pd2 C30 H30 116.7
C32 C31 C30 110.0(8)
C32 C31 C33 124.5(10)
C30 C31 C33 125.6(9)
C31 C32 C24 108.7(9)
C31 C32 H32 125.7
C24 C32 H32 125.6
C31 C33 H33A 109.5
C31 C33 H33B 109.5
H33A C33 H33B 109.5
C31 C33 H33C 109.5
H33A C33 H33C 109.5
H33B C33 H33C 109.5
O4 C34 Cr2 173.9(10)
O5 C35 Cr2 168.8(10)
O5 C35 Pd2 108.8(8)
Cr2 C35 Pd2 81.3(4)
O6 C36 Cr2 179.7(14)
C38 C37 C42 117.7(10)
C38 C37 Pd2 129.2(8)
C42 C37 Pd2 113.1(7)
C37 C38 C39 120.9(10)
C37 C38 H38 119.6
C39 C38 H38 119.6
C40 C39 C38 119.9(11)
C40 C39 H39 120.0
C38 C39 H39 120.0
C39 C40 C41 120.7(11)
C39 C40 H40 119.7
C41 C40 H40 119.7
C40 C41 C42 119.1(11)
C40 C41 H41 120.4
C42 C41 H41 120.4
C41 C42 C37 121.6(11)
C41 C42 C43 121.2(10)
C37 C42 C43 117.1(9)
N2 C43 C44 113.8(10)
N2 C43 C42 107.5(8)
C44 C43 C42 110.1(10)
N2 C43 H43 108.4
C44 C43 H43 108.4
C42 C43 H43 108.4
C43 C44 H44A 109.5
C43 C44 H44B 109.5
H44A C44 H44B 109.5
C43 C44 H44C 109.5
H44A C44 H44C 109.5
H44B C44 H44C 109.5
N2 C45 H45A 109.5
N2 C45 H45B 109.5
H45A C45 H45B 109.5
N2 C45 H45C 109.5
H45A C45 H45C 109.5
H45B C45 H45C 109.5
N2 C46 H46A 109.5
N2 C46 H46B 109.5
H46A C46 H46B 109.5
N2 C46 H46C 109.5
H46A C46 H46C 109.5
H46B C46 H46C 109.5
C23 N1 C22 105.4(8)
C23 N1 C20 112.1(8)
C22 N1 C20 107.6(8)
C23 N1 Pd1 119.2(6)
C22 N1 Pd1 109.5(6)
C20 N1 Pd1 102.7(5)
C45 N2 C46 107.8(9)
C45 N2 C43 108.3(8)
C46 N2 C43 110.1(8)
C45 N2 Pd2 106.6(6)
C46 N2 Pd2 119.0(6)
C43 N2 Pd2 104.6(6)
C11 Cr1 C13 86.9(5)
C11 Cr1 C12 101.7(4)
C13 Cr1 C12 83.8(5)
C11 Cr1 C5 87.0(4)
C13 Cr1 C5 144.3(4)
C12 Cr1 C5 131.8(4)
C11 Cr1 C3 123.2(4)
C13 Cr1 C3 87.4(4)
C12 Cr1 C3 133.6(4)
C5 Cr1 C3 67.1(4)
C11 Cr1 C4 93.6(4)
C13 Cr1 C4 108.5(4)
C12 Cr1 C4 160.9(4)
C5 Cr1 C4 37.0(3)
C3 Cr1 C4 36.9(4)
C11 Cr1 C6 109.8(4)
C13 Cr1 C6 162.4(4)
C12 Cr1 C6 97.6(4)
C5 Cr1 C6 36.9(3)
C3 Cr1 C6 79.0(3)
C4 Cr1 C6 66.3(3)
C11 Cr1 C2 159.9(4)
C13 Cr1 C2 95.4(4)
C12 Cr1 C2 98.4(4)
C5 Cr1 C2 79.5(4)
C3 Cr1 C2 37.4(4)
C4 Cr1 C2 66.7(4)
C6 Cr1 C2 67.0(3)
C11 Cr1 C1 147.0(4)
C13 Cr1 C1 126.1(4)
C12 Cr1 C1 83.8(4)
C5 Cr1 C1 66.4(3)
C3 Cr1 C1 65.4(4)
C4 Cr1 C1 77.2(3)
C6 Cr1 C1 37.5(3)
C2 Cr1 C1 35.8(3)
C11 Cr1 Pd1 74.7(3)
C13 Cr1 Pd1 132.6(3)
C12 Cr1 Pd1 58.8(3)
C5 Cr1 Pd1 78.9(2)
C3 Cr1 Pd1 139.2(3)
C4 Cr1 Pd1 115.8(3)
C6 Cr1 Pd1 60.2(2)
C2 Cr1 Pd1 116.5(2)
C1 Cr1 Pd1 81.0(2)
C35 Cr2 C36 84.1(5)
C35 Cr2 C34 101.4(5)
C36 Cr2 C34 87.1(5)
C35 Cr2 C26 131.3(5)
C36 Cr2 C26 87.9(4)
C34 Cr2 C26 126.1(5)
C35 Cr2 C28 134.8(4)
C36 Cr2 C28 141.1(5)
C34 Cr2 C28 85.1(5)
C26 Cr2 C28 66.8(4)
C35 Cr2 C27 161.6(4)
C36 Cr2 C27 106.3(5)
C34 Cr2 C27 94.3(5)
C26 Cr2 C27 37.1(4)
C28 Cr2 C27 36.8(4)
C35 Cr2 C29 100.4(4)
C36 Cr2 C29 164.2(4)
C34 Cr2 C29 106.6(5)
C26 Cr2 C29 77.7(4)
C28 Cr2 C29 36.7(3)
C27 Cr2 C29 65.5(3)
C35 Cr2 C25 97.6(4)
C36 Cr2 C25 98.3(4)
C34 Cr2 C25 160.7(5)
C26 Cr2 C25 36.5(4)
C28 Cr2 C25 79.1(4)
C27 Cr2 C25 66.4(4)
C29 Cr2 C25 66.2(4)
C35 Cr2 C24 85.0(4)
C36 Cr2 C24 130.0(5)
C34 Cr2 C24 142.9(5)
C26 Cr2 C24 64.5(4)
C28 Cr2 C24 66.1(4)
C27 Cr2 C24 76.7(4)
C29 Cr2 C24 36.8(4)
C25 Cr2 C24 35.8(4)
C35 Cr2 Pd2 60.2(4)
C36 Cr2 Pd2 132.8(4)
C34 Cr2 Pd2 72.5(3)
C26 Cr2 Pd2 138.5(3)
C28 Cr2 Pd2 80.3(2)
C27 Cr2 Pd2 117.0(3)
C29 Cr2 Pd2 60.8(2)
C25 Cr2 Pd2 115.0(3)
C24 Cr2 Pd2 79.7(2)
C14 Pd1 C7 90.9(4)
C14 Pd1 N1 81.6(4)
C7 Pd1 N1 172.1(3)
C14 Pd1 C12 144.2(4)
C7 Pd1 C12 95.6(3)
N1 Pd1 C12 92.0(3)
C14 Pd1 C6 123.2(3)
C7 Pd1 C6 33.2(3)
N1 Pd1 C6 153.3(3)
C12 Pd1 C6 73.4(3)
C14 Pd1 Cr1 170.3(3)
C7 Pd1 Cr1 79.4(2)
N1 Pd1 Cr1 108.0(2)
C12 Pd1 Cr1 39.2(2)
C6 Pd1 Cr1 47.08(17)
C37 Pd2 C30 92.6(4)
C37 Pd2 N2 80.4(4)
C30 Pd2 N2 170.2(3)
C37 Pd2 C35 155.0(4)
C30 Pd2 C35 96.9(4)
N2 Pd2 C35 87.0(3)
C37 Pd2 Cr2 166.1(3)
C30 Pd2 Cr2 78.7(2)
N2 Pd2 Cr2 109.4(2)
C35 Pd2 Cr2 38.5(3)

loop_
_geom_bond_atom_site_label_1
_geom_bond_atom_site_label_2
_geom_bond_distance
C1 C2 1.401(13)
C1 C9 1.424(12)
C1 C6 1.459(13)
C1 Cr1 2.306(8)
C2 C3 1.431(15)
C2 Cr1 2.247(9)
C2 H2 0.9500
C3 C4 1.407(16)
C3 Cr1 2.218(10)
C3 H3 0.9500
C4 C5 1.410(13)
C4 Cr1 2.229(10)
C4 H4 0.9500
C5 C6 1.408(11)
C5 Cr1 2.211(9)
C5 H5 0.9500
C6 C7 1.454(11)
C6 Cr1 2.234(8)
C6 Pd1 2.648(8)
C7 C8 1.487(13)
C7 Pd1 2.114(8)
C7 H7 1.0000
C8 C9 1.362(14)
C8 C10 1.509(13)
C9 H9 0.9500
C10 H10A 0.9800
C10 H10B 0.9800
C10 H10C 0.9800
C11 O1 1.150(13)
C11 Cr1 1.847(10)
C12 O2 1.144(13)
C12 Cr1 1.858(10)
C12 Pd1 2.517(10)
C13 O3 1.136(13)
C13 Cr1 1.858(10)
C14 C15 1.404(14)
C14 C19 1.410(13)
C14 Pd1 2.006(9)
C15 C16 1.399(13)
C15 H15 0.9500
C16 C17 1.394(14)
C16 H16 0.9500
C17 C18 1.395(14)
C17 H17 0.9500
C18 C19 1.400(13)
C18 H18 0.9500
C19 C20 1.505(14)
C20 N1 1.497(12)
C20 C21 1.512(15)
C20 H20 1.0000
C21 H21A 0.9800
C21 H21B 0.9800
C21 H21C 0.9800
C22 N1 1.496(13)
C22 H22A 0.9800
C22 H22B 0.9800
C22 H22C 0.9800
C23 N1 1.473(12)
C23 H23A 0.9800
C23 H23B 0.9800
C23 H23C 0.9800
C24 C25 1.398(14)
C24 C29 1.430(14)
C24 C32 1.447(14)
C24 Cr2 2.292(10)
C25 C26 1.397(16)
C25 Cr2 2.256(11)
C25 H25 0.9500
C26 C27 1.411(17)
C26 Cr2 2.203(11)
C26 H26 0.9500
C27 C28 1.403(13)
C27 Cr2 2.228(10)
C27 H27 0.9500
C28 C29 1.403(12)
C28 Cr2 2.219(10)
C28 H28 0.9500
C29 C30 1.459(12)
C29 Cr2 2.232(9)
C30 C31 1.484(14)
C30 Pd2 2.115(8)
C30 H30 1.0000
C31 C32 1.362(15)
C31 C33 1.488(14)
C32 H32 0.9500
C33 H33A 0.9800
C33 H33B 0.9800
C33 H33C 0.9800
C34 O4 1.153(14)
C34 Cr2 1.851(12)
C35 O5 1.169(14)
C35 Cr2 1.845(12)
C35 Pd2 2.572(11)
C36 O6 1.145(14)
C36 Cr2 1.850(11)
C37 C38 1.395(14)
C37 C42 1.400(14)
C37 Pd2 2.036(11)
C38 C39 1.406(15)
C38 H38 0.9500
C39 C40 1.371(18)
C39 H39 0.9500
C40 C41 1.386(18)
C40 H40 0.9500
C41 C42 1.397(15)
C41 H41 0.9500
C42 C43 1.525(15)
C43 N2 1.494(14)
C43 C44 1.515(17)
C43 H43 1.0000
C44 H44A 0.9800
C44 H44B 0.9800
C44 H44C 0.9800
C45 N2 1.460(13)
C45 H45A 0.9800
C45 H45B 0.9800
C45 H45C 0.9800
C46 N2 1.493(13)
C46 H46A 0.9800
C46 H46B 0.9800
C46 H46C 0.9800
N1 Pd1 2.199(7)
N2 Pd2 2.186(8)
Cr1 Pd1 2.9130(16)
Cr2 Pd2 2.9312(17)

loop_
_geom_torsion_atom_site_label_1
_geom_torsion_atom_site_label_2
_geom_torsion_atom_site_label_3
_geom_torsion_atom_site_label_4
_geom_torsion
C9 C1 C2 C3 -175.9(9)
C6 C1 C2 C3 7.0(13)
Cr1 C1 C2 C3 55.9(8)
C9 C1 C2 Cr1 128.3(10)
C6 C1 C2 Cr1 -48.9(7)
C1 C2 C3 C4 -2.0(14)
Cr1 C2 C3 C4 55.9(8)
C1 C2 C3 Cr1 -57.9(8)
C2 C3 C4 C5 -3.5(14)
Cr1 C3 C4 C5 52.6(8)
C2 C3 C4 Cr1 -56.1(8)
C3 C4 C5 C6 3.9(13)
Cr1 C4 C5 C6 56.6(7)
C3 C4 C5 Cr1 -52.7(8)
C4 C5 C6 C7 -174.6(8)
Cr1 C5 C6 C7 -118.1(9)
C4 C5 C6 C1 1.2(12)
Cr1 C5 C6 C1 57.7(7)
C4 C5 C6 Cr1 -56.5(7)
C4 C5 C6 Pd1 -121.7(7)
Cr1 C5 C6 Pd1 -65.2(3)
C2 C1 C6 C5 -6.7(12)
C9 C1 C6 C5 175.6(8)
Cr1 C1 C6 C5 -56.1(7)
C2 C1 C6 C7 170.0(8)
C9 C1 C6 C7 -7.8(9)
Cr1 C1 C6 C7 120.6(6)
C2 C1 C6 Cr1 49.4(7)
C9 C1 C6 Cr1 -128.4(7)
C2 C1 C6 Pd1 114.0(8)
C9 C1 C6 Pd1 -63.8(7)
Cr1 C1 C6 Pd1 64.6(3)
C5 C6 C7 C8 -175.3(9)
C1 C6 C7 C8 8.6(8)
Cr1 C6 C7 C8 91.1(7)
Pd1 C6 C7 C8 109.4(6)
C5 C6 C7 Pd1 75.3(9)
C1 C6 C7 Pd1 -100.8(6)
Cr1 C6 C7 Pd1 -18.3(7)
C6 C7 C8 C9 -6.9(9)
Pd1 C7 C8 C9 91.8(8)
C6 C7 C8 C10 172.4(8)
Pd1 C7 C8 C10 -88.9(9)
C7 C8 C9 C1 2.3(10)
C10 C8 C9 C1 -177.0(9)
C2 C1 C9 C8 -174.0(9)
C6 C1 C9 C8 3.4(10)
Cr1 C1 C9 C8 -73.3(11)
C19 C14 C15 C16 -0.4(15)
Pd1 C14 C15 C16 175.8(8)
C14 C15 C16 C17 -2.6(16)
C15 C16 C17 C18 1.8(15)
C16 C17 C18 C19 2.0(15)
C17 C18 C19 C14 -5.1(15)
C17 C18 C19 C20 171.7(9)
C15 C14 C19 C18 4.2(15)
Pd1 C14 C19 C18 -172.7(8)
C15 C14 C19 C20 -172.7(9)
Pd1 C14 C19 C20 10.4(11)
C18 C19 C20 N1 143.9(9)
C14 C19 C20 N1 -39.2(12)
C18 C19 C20 C21 -94.3(11)
C14 C19 C20 C21 82.7(11)
C29 C24 C25 C26 -4.8(14)
C32 C24 C25 C26 177.8(10)
Cr2 C24 C25 C26 -55.2(9)
C29 C24 C25 Cr2 50.4(8)
C32 C24 C25 Cr2 -127.0(11)
C24 C25 C26 C27 0.5(16)
Cr2 C25 C26 C27 -56.6(10)
C24 C25 C26 Cr2 57.1(9)
C25 C26 C27 C28 3.9(16)
Cr2 C26 C27 C28 -53.3(9)
C25 C26 C27 Cr2 57.2(10)
C26 C27 C28 C29 -3.9(15)
Cr2 C27 C28 C29 -56.9(8)
C26 C27 C28 Cr2 52.9(9)
C27 C28 C29 C24 -0.3(13)
Cr2 C28 C29 C24 -57.1(7)
C27 C28 C29 C30 174.3(9)
Cr2 C28 C29 C30 117.5(9)
C27 C28 C29 Cr2 56.8(8)
C25 C24 C29 C28 4.8(13)
C32 C24 C29 C28 -177.3(8)
Cr2 C24 C29 C28 55.8(7)
C25 C24 C29 C30 -171.0(8)
C32 C24 C29 C30 7.0(10)
Cr2 C24 C29 C30 -120.0(6)
C25 C24 C29 Cr2 -51.0(8)
C32 C24 C29 Cr2 126.9(7)
C28 C29 C30 C31 176.7(9)
C24 C29 C30 C31 -8.2(9)
Cr2 C29 C30 C31 -90.1(8)
C28 C29 C30 Pd2 -77.7(10)
C24 C29 C30 Pd2 97.4(7)
Cr2 C29 C30 Pd2 15.5(8)
C29 C30 C31 C32 6.7(10)
Pd2 C30 C31 C32 -92.9(8)
C29 C30 C31 C33 -173.0(9)
Pd2 C30 C31 C33 87.4(10)
C30 C31 C32 C24 -2.6(11)
C33 C31 C32 C24 177.2(9)
C25 C24 C32 C31 174.9(10)
C29 C24 C32 C31 -2.7(11)
Cr2 C24 C32 C31 75.1(11)
C42 C37 C38 C39 -1.7(16)
Pd2 C37 C38 C39 176.8(8)
C37 C38 C39 C40 1.9(17)
C38 C39 C40 C41 -2.2(18)
C39 C40 C41 C42 2.3(18)
C40 C41 C42 C37 -2.1(18)
C40 C41 C42 C43 176.8(11)
C38 C37 C42 C41 1.8(17)
Pd2 C37 C42 C41 -176.9(9)
C38 C37 C42 C43 -177.1(10)
Pd2 C37 C42 C43 4.1(13)
C41 C42 C43 N2 147.5(10)
C37 C42 C43 N2 -33.5(13)
C41 C42 C43 C44 -88.0(14)
C37 C42 C43 C44 91.0(12)
C19 C20 N1 C23 173.1(8)
C21 C20 N1 C23 52.5(11)
C19 C20 N1 C22 -71.4(9)
C21 C20 N1 C22 168.0(8)
C19 C20 N1 Pd1 44.0(8)
C21 C20 N1 Pd1 -76.5(8)
C44 C43 N2 C45 167.3(9)
C42 C43 N2 C45 -70.5(10)
C44 C43 N2 C46 49.6(12)
C42 C43 N2 C46 171.8(9)
C44 C43 N2 Pd2 -79.4(9)
C42 C43 N2 Pd2 42.9(9)
O2 C12 Cr1 C11 134(4)
Pd1 C12 Cr1 C11 -63.9(4)
O2 C12 Cr1 C13 48(4)
Pd1 C12 Cr1 C13 -149.4(4)
O2 C12 Cr1 C5 -130(4)
Pd1 C12 Cr1 C5 32.7(6)
O2 C12 Cr1 C3 -32(5)
Pd1 C12 Cr1 C3 130.2(4)
O2 C12 Cr1 C4 -84(5)
Pd1 C12 Cr1 C4 78.9(14)
O2 C12 Cr1 C6 -114(4)
Pd1 C12 Cr1 C6 48.2(3)
O2 C12 Cr1 C2 -46(4)
Pd1 C12 Cr1 C2 116.0(3)
O2 C12 Cr1 C1 -79(4)
Pd1 C12 Cr1 C1 83.2(3)
O2 C12 Cr1 Pd1 -162(5)
C6 C5 Cr1 C11 129.4(5)
C4 C5 Cr1 C11 -100.0(6)
C6 C5 Cr1 C13 -150.2(7)
C4 C5 Cr1 C13 -19.5(10)
C6 C5 Cr1 C12 26.3(8)
C4 C5 Cr1 C12 156.9(6)
C6 C5 Cr1 C3 -102.5(6)
C4 C5 Cr1 C3 28.1(6)
C6 C5 Cr1 C4 -130.6(8)
C4 C5 Cr1 C6 130.6(8)
C6 C5 Cr1 C2 -65.6(5)
C4 C5 Cr1 C2 65.1(6)
C6 C5 Cr1 C1 -30.5(5)
C4 C5 Cr1 C1 100.1(6)
C6 C5 Cr1 Pd1 54.4(4)
C4 C5 Cr1 Pd1 -175.0(6)
C4 C3 Cr1 C11 41.7(8)
C2 C3 Cr1 C11 172.9(6)
C4 C3 Cr1 C13 126.2(7)
C2 C3 Cr1 C13 -102.5(7)
C4 C3 Cr1 C12 -154.9(6)
C2 C3 Cr1 C12 -23.6(8)
C4 C3 Cr1 C5 -28.2(5)
C2 C3 Cr1 C5 103.1(6)
C2 C3 Cr1 C4 131.3(9)
C4 C3 Cr1 C6 -64.9(6)
C2 C3 Cr1 C6 66.4(6)
C4 C3 Cr1 C2 -131.3(9)
C4 C3 Cr1 C1 -101.7(6)
C2 C3 Cr1 C1 29.5(6)
C4 C3 Cr1 Pd1 -64.3(7)
C2 C3 Cr1 Pd1 67.0(7)
C3 C4 Cr1 C11 -146.1(6)
C5 C4 Cr1 C11 80.2(6)
C3 C4 Cr1 C13 -58.2(7)
C5 C4 Cr1 C13 168.1(6)
C3 C4 Cr1 C12 70.3(15)
C5 C4 Cr1 C12 -63.4(15)
C3 C4 Cr1 C5 133.7(8)
C5 C4 Cr1 C3 -133.7(8)
C3 C4 Cr1 C6 103.8(6)
C5 C4 Cr1 C6 -29.9(5)
C3 C4 Cr1 C2 29.8(6)
C5 C4 Cr1 C2 -103.9(6)
C3 C4 Cr1 C1 65.9(6)
C5 C4 Cr1 C1 -67.8(6)
C3 C4 Cr1 Pd1 139.2(5)
C5 C4 Cr1 Pd1 5.5(6)
C5 C6 Cr1 C11 -55.1(6)
C7 C6 Cr1 C11 73.2(8)
C1 C6 Cr1 C11 174.9(5)
Pd1 C6 Cr1 C11 58.1(3)
C5 C6 Cr1 C13 106.0(14)
C7 C6 Cr1 C13 -125.7(14)
C1 C6 Cr1 C13 -24.0(16)
Pd1 C6 Cr1 C13 -140.8(13)
C5 C6 Cr1 C12 -160.5(6)
C7 C6 Cr1 C12 -32.2(8)
C1 C6 Cr1 C12 69.4(6)
Pd1 C6 Cr1 C12 -47.4(3)
C7 C6 Cr1 C5 128.4(9)
C1 C6 Cr1 C5 -130.0(7)
Pd1 C6 Cr1 C5 113.2(5)
C5 C6 Cr1 C3 66.4(6)
C7 C6 Cr1 C3 -165.3(8)
C1 C6 Cr1 C3 -63.7(6)
Pd1 C6 Cr1 C3 179.5(3)
C5 C6 Cr1 C4 29.9(6)
C7 C6 Cr1 C4 158.3(8)
C1 C6 Cr1 C4 -100.1(6)
Pd1 C6 Cr1 C4 143.1(4)
C5 C6 Cr1 C2 103.5(6)
C7 C6 Cr1 C2 -128.1(8)
C1 C6 Cr1 C2 -26.5(5)
Pd1 C6 Cr1 C2 -143.3(3)
C5 C6 Cr1 C1 130.0(7)
C7 C6 Cr1 C1 -101.6(9)
Pd1 C6 Cr1 C1 -116.8(5)
C5 C6 Cr1 Pd1 -113.2(5)
C7 C6 Cr1 Pd1 15.2(6)
C1 C6 Cr1 Pd1 116.8(5)
C1 C2 Cr1 C11 112.6(12)
C3 C2 Cr1 C11 -17.4(14)
C1 C2 Cr1 C13 -151.6(6)
C3 C2 Cr1 C13 78.4(7)
C1 C2 Cr1 C12 -67.1(6)
C3 C2 Cr1 C12 163.0(6)
C1 C2 Cr1 C5 64.1(6)
C3 C2 Cr1 C5 -65.9(6)
C1 C2 Cr1 C3 130.0(9)
C1 C2 Cr1 C4 100.6(6)
C3 C2 Cr1 C4 -29.4(6)
C1 C2 Cr1 C6 27.6(5)
C3 C2 Cr1 C6 -102.3(6)
C3 C2 Cr1 C1 -130.0(9)
C1 C2 Cr1 Pd1 -7.8(6)
C3 C2 Cr1 Pd1 -137.8(5)
C2 C1 Cr1 C11 -144.3(7)
C9 C1 Cr1 C11 86.1(11)
C6 C1 Cr1 C11 -8.9(9)
C2 C1 Cr1 C13 35.9(8)
C9 C1 Cr1 C13 -93.7(10)
C6 C1 Cr1 C13 171.2(6)
C2 C1 Cr1 C12 113.6(7)
C9 C1 Cr1 C12 -16.0(10)
C6 C1 Cr1 C12 -111.0(6)
C2 C1 Cr1 C5 -105.3(6)
C9 C1 Cr1 C5 125.2(10)
C6 C1 Cr1 C5 30.1(5)
C2 C1 Cr1 C3 -30.8(6)
C9 C1 Cr1 C3 -160.3(11)
C6 C1 Cr1 C3 104.6(6)
C2 C1 Cr1 C4 -67.8(6)
C9 C1 Cr1 C4 162.6(10)
C6 C1 Cr1 C4 67.6(5)
C2 C1 Cr1 C6 -135.4(8)
C9 C1 Cr1 C6 95.0(11)
C9 C1 Cr1 C2 -129.6(12)
C6 C1 Cr1 C2 135.4(8)
C2 C1 Cr1 Pd1 172.9(6)
C9 C1 Cr1 Pd1 43.4(9)
C6 C1 Cr1 Pd1 -51.7(4)
O5 C35 Cr2 C36 -57(5)
Pd2 C35 Cr2 C36 147.9(4)
O5 C35 Cr2 C34 -142(5)
Pd2 C35 Cr2 C34 62.1(4)
O5 C35 Cr2 C26 25(5)
Pd2 C35 Cr2 C26 -130.2(5)
O5 C35 Cr2 C28 123(5)
Pd2 C35 Cr2 C28 -32.4(6)
O5 C35 Cr2 C27 69(5)
Pd2 C35 Cr2 C27 -86.2(15)
O5 C35 Cr2 C29 108(5)
Pd2 C35 Cr2 C29 -47.4(3)
O5 C35 Cr2 C25 41(5)
Pd2 C35 Cr2 C25 -114.5(3)
O5 C35 Cr2 C24 75(5)
Pd2 C35 Cr2 C24 -81.0(3)
O5 C35 Cr2 Pd2 156(5)
C25 C26 Cr2 C35 26.7(9)
C27 C26 Cr2 C35 158.7(6)
C25 C26 Cr2 C36 107.0(8)
C27 C26 Cr2 C36 -121.0(7)
C25 C26 Cr2 C34 -168.2(7)
C27 C26 Cr2 C34 -36.2(9)
C25 C26 Cr2 C28 -103.5(7)
C27 C26 Cr2 C28 28.6(6)
C25 C26 Cr2 C27 -132.0(10)
C25 C26 Cr2 C29 -66.5(7)
C27 C26 Cr2 C29 65.5(6)
C27 C26 Cr2 C25 132.0(10)
C25 C26 Cr2 C24 -30.0(6)
C27 C26 Cr2 C24 102.0(7)
C25 C26 Cr2 Pd2 -63.0(9)
C27 C26 Cr2 Pd2 69.1(8)
C29 C28 Cr2 C35 -25.3(9)
C27 C28 Cr2 C35 -154.8(7)
C29 C28 Cr2 C36 154.3(7)
C27 C28 Cr2 C36 24.8(10)
C29 C28 Cr2 C34 -126.5(6)
C27 C28 Cr2 C34 104.0(7)
C29 C28 Cr2 C26 100.7(7)
C27 C28 Cr2 C26 -28.8(6)
C29 C28 Cr2 C27 129.5(9)
C27 C28 Cr2 C29 -129.5(9)
C29 C28 Cr2 C25 64.6(6)
C27 C28 Cr2 C25 -64.9(7)
C29 C28 Cr2 C24 29.6(5)
C27 C28 Cr2 C24 -100.0(7)
C29 C28 Cr2 Pd2 -53.4(5)
C27 C28 Cr2 Pd2 177.1(6)
C28 C27 Cr2 C35 73.0(17)
C26 C27 Cr2 C35 -59.7(17)
C28 C27 Cr2 C36 -164.1(7)
C26 C27 Cr2 C36 63.2(7)
C28 C27 Cr2 C34 -75.8(7)
C26 C27 Cr2 C34 151.4(7)
C28 C27 Cr2 C26 132.8(9)
C26 C27 Cr2 C28 -132.8(9)
C28 C27 Cr2 C29 30.4(6)
C26 C27 Cr2 C29 -102.3(7)
C28 C27 Cr2 C25 103.9(7)
C26 C27 Cr2 C25 -28.8(6)
C28 C27 Cr2 C24 67.7(6)
C26 C27 Cr2 C24 -65.1(6)
C28 C27 Cr2 Pd2 -3.2(7)
C26 C27 Cr2 Pd2 -136.0(6)
C28 C29 Cr2 C35 162.1(6)
C24 C29 Cr2 C35 -66.7(6)
C30 C29 Cr2 C35 34.3(9)
C28 C29 Cr2 C36 -92.3(19)
C24 C29 Cr2 C36 38.9(19)
C30 C29 Cr2 C36 139.9(17)
C28 C29 Cr2 C34 56.7(6)
C24 C29 Cr2 C34 -172.1(6)
C30 C29 Cr2 C34 -71.1(9)
C28 C29 Cr2 C26 -67.6(6)
C24 C29 Cr2 C26 63.6(6)
C30 C29 Cr2 C26 164.6(9)
C24 C29 Cr2 C28 131.2(8)
C30 C29 Cr2 C28 -127.8(11)
C28 C29 Cr2 C27 -30.5(6)
C24 C29 Cr2 C27 100.7(6)
C30 C29 Cr2 C27 -158.2(9)
C28 C29 Cr2 C25 -104.2(6)
C24 C29 Cr2 C25 27.0(5)
C30 C29 Cr2 C25 128.1(9)
C28 C29 Cr2 C24 -131.2(8)
C30 C29 Cr2 C24 101.0(10)
C28 C29 Cr2 Pd2 115.1(6)
C24 C29 Cr2 Pd2 -113.7(5)
C30 C29 Cr2 Pd2 -12.7(7)
C26 C25 Cr2 C35 -160.1(7)
C24 C25 Cr2 C35 70.4(7)
C26 C25 Cr2 C36 -75.0(8)
C24 C25 Cr2 C36 155.5(7)
C26 C25 Cr2 C34 30.1(17)
C24 C25 Cr2 C34 -99.5(15)
C24 C25 Cr2 C26 -129.5(10)
C26 C25 Cr2 C28 65.6(7)
C24 C25 Cr2 C28 -64.0(6)
C26 C25 Cr2 C27 29.3(7)
C24 C25 Cr2 C27 -100.2(7)
C26 C25 Cr2 C29 101.8(7)
C24 C25 Cr2 C29 -27.8(6)
C26 C25 Cr2 C24 129.5(10)
C26 C25 Cr2 Pd2 139.3(6)
C24 C25 Cr2 Pd2 9.8(7)
C25 C24 Cr2 C35 -110.4(7)
C29 C24 Cr2 C35 114.9(6)
C32 C24 Cr2 C35 18.2(10)
C25 C24 Cr2 C36 -32.4(9)
C29 C24 Cr2 C36 -167.1(6)
C32 C24 Cr2 C36 96.2(11)
C25 C24 Cr2 C34 147.3(8)
C29 C24 Cr2 C34 12.7(9)
C32 C24 Cr2 C34 -84.1(12)
C25 C24 Cr2 C26 30.5(7)
C29 C24 Cr2 C26 -104.1(6)
C32 C24 Cr2 C26 159.2(11)
C25 C24 Cr2 C28 105.2(7)
C29 C24 Cr2 C28 -29.5(5)
C32 C24 Cr2 C28 -126.2(10)
C25 C24 Cr2 C27 67.9(7)
C29 C24 Cr2 C27 -66.8(6)
C32 C24 Cr2 C27 -163.5(10)
C25 C24 Cr2 C29 134.6(9)
C32 C24 Cr2 C29 -96.7(11)
C29 C24 Cr2 C25 -134.6(9)
C32 C24 Cr2 C25 128.6(13)
C25 C24 Cr2 Pd2 -171.0(7)
C29 C24 Cr2 Pd2 54.4(5)
C32 C24 Cr2 Pd2 -42.4(9)
C15 C14 Pd1 C7 13.8(10)
C19 C14 Pd1 C7 -169.9(8)
C15 C14 Pd1 N1 -163.6(10)
C19 C14 Pd1 N1 12.7(7)
C15 C14 Pd1 C12 114.6(10)
C19 C14 Pd1 C12 -69.0(10)
C15 C14 Pd1 C6 5.7(12)
C19 C14 Pd1 C6 -178.0(6)
C6 C7 Pd1 C14 -167.6(6)
C8 C7 Pd1 C14 87.1(6)
C6 C7 Pd1 C12 47.6(6)
C8 C7 Pd1 C12 -57.7(6)
C8 C7 Pd1 C6 -105.3(8)
C6 C7 Pd1 Cr1 11.8(5)
C8 C7 Pd1 Cr1 -93.5(6)
C23 N1 Pd1 C14 -156.5(8)
C22 N1 Pd1 C14 82.2(7)
C20 N1 Pd1 C14 -31.9(6)
C23 N1 Pd1 C12 -11.8(7)
C22 N1 Pd1 C12 -133.2(6)
C20 N1 Pd1 C12 112.7(6)
C23 N1 Pd1 C6 43.6(11)
C22 N1 Pd1 C6 -77.7(9)
C20 N1 Pd1 C6 168.2(6)
C23 N1 Pd1 Cr1 24.6(7)
C22 N1 Pd1 Cr1 -96.7(6)
C20 N1 Pd1 Cr1 149.2(5)
O2 C12 Pd1 C14 11.5(11)
Cr1 C12 Pd1 C14 -165.0(5)
O2 C12 Pd1 C7 110.8(7)
Cr1 C12 Pd1 C7 -65.6(3)
O2 C12 Pd1 N1 -66.9(7)
Cr1 C12 Pd1 N1 116.6(3)
O2 C12 Pd1 C6 135.8(8)
Cr1 C12 Pd1 C6 -40.6(3)
O2 C12 Pd1 Cr1 176.4(9)
C5 C6 Pd1 C14 -117.3(6)
C7 C6 Pd1 C14 14.8(7)
C1 C6 Pd1 C14 113.5(6)
Cr1 C6 Pd1 C14 178.9(4)
C5 C6 Pd1 C7 -132.1(9)
C1 C6 Pd1 C7 98.7(8)
Cr1 C6 Pd1 C7 164.1(6)
C5 C6 Pd1 N1 38.7(10)
C7 C6 Pd1 N1 170.9(7)
C1 C6 Pd1 N1 -90.4(8)
Cr1 C6 Pd1 N1 -25.0(7)
C5 C6 Pd1 C12 98.0(6)
C7 C6 Pd1 C12 -129.9(6)
C1 C6 Pd1 C12 -31.2(6)
Cr1 C6 Pd1 C12 34.2(3)
C5 C6 Pd1 Cr1 63.8(5)
C7 C6 Pd1 Cr1 -164.1(6)
C1 C6 Pd1 Cr1 -65.4(5)
C11 Cr1 Pd1 C7 -132.9(4)
C13 Cr1 Pd1 C7 156.2(5)
C12 Cr1 Pd1 C7 112.8(4)
C5 Cr1 Pd1 C7 -43.0(3)
C3 Cr1 Pd1 C7 -9.5(5)
C4 Cr1 Pd1 C7 -46.4(4)
C6 Cr1 Pd1 C7 -8.8(3)
C2 Cr1 Pd1 C7 29.2(4)
C1 Cr1 Pd1 C7 24.6(3)
C11 Cr1 Pd1 N1 44.3(4)
C13 Cr1 Pd1 N1 -26.6(5)
C12 Cr1 Pd1 N1 -70.0(4)
C5 Cr1 Pd1 N1 134.2(3)
C3 Cr1 Pd1 N1 167.8(5)
C4 Cr1 Pd1 N1 130.9(4)
C6 Cr1 Pd1 N1 168.5(3)
C2 Cr1 Pd1 N1 -153.6(4)
C1 Cr1 Pd1 N1 -158.2(3)
C11 Cr1 Pd1 C12 114.3(5)
C13 Cr1 Pd1 C12 43.4(6)
C5 Cr1 Pd1 C12 -155.8(4)
C3 Cr1 Pd1 C12 -122.2(6)
C4 Cr1 Pd1 C12 -159.1(4)
C6 Cr1 Pd1 C12 -121.6(4)
C2 Cr1 Pd1 C12 -83.6(5)
C1 Cr1 Pd1 C12 -88.2(4)
C11 Cr1 Pd1 C6 -124.1(4)
C13 Cr1 Pd1 C6 165.0(5)
C12 Cr1 Pd1 C6 121.6(4)
C5 Cr1 Pd1 C6 -34.2(3)
C3 Cr1 Pd1 C6 -0.7(5)
C4 Cr1 Pd1 C6 -37.6(4)
C2 Cr1 Pd1 C6 37.9(4)
C1 Cr1 Pd1 C6 33.3(3)
C38 C37 Pd2 C30 11.2(11)
C42 C37 Pd2 C30 -170.2(8)
C38 C37 Pd2 N2 -161.9(11)
C42 C37 Pd2 N2 16.7(8)
C38 C37 Pd2 C35 -101.1(12)
C42 C37 Pd2 C35 77.5(12)
C38 C37 Pd2 Cr2 62.0(19)
C42 C37 Pd2 Cr2 -119.4(11)
C29 C30 Pd2 C37 159.0(7)
C31 C30 Pd2 C37 -94.3(7)
C29 C30 Pd2 C35 -44.2(7)
C31 C30 Pd2 C35 62.5(7)
C29 C30 Pd2 Cr2 -10.0(6)
C31 C30 Pd2 Cr2 96.6(6)
C45 N2 Pd2 C37 81.0(7)
C46 N2 Pd2 C37 -157.0(9)
C43 N2 Pd2 C37 -33.6(6)
C45 N2 Pd2 C35 -77.4(7)
C46 N2 Pd2 C35 44.6(8)
C43 N2 Pd2 C35 168.0(6)
C45 N2 Pd2 Cr2 -109.2(6)
C46 N2 Pd2 Cr2 12.8(8)
C43 N2 Pd2 Cr2 136.2(5)
O5 C35 Pd2 C37 -1.6(13)
Cr2 C35 Pd2 C37 173.5(7)
O5 C35 Pd2 C30 -113.1(8)
Cr2 C35 Pd2 C30 62.1(4)
O5 C35 Pd2 N2 57.9(8)
Cr2 C35 Pd2 N2 -126.9(3)
O5 C35 Pd2 Cr2 -175.2(10)
C35 Cr2 Pd2 C37 -168.6(13)
C36 Cr2 Pd2 C37 145.2(13)
C34 Cr2 Pd2 C37 76.6(13)
C26 Cr2 Pd2 C37 -48.6(13)
C28 Cr2 Pd2 C37 -11.3(13)
C27 Cr2 Pd2 C37 -9.3(13)
C29 Cr2 Pd2 C37 -44.6(13)
C25 Cr2 Pd2 C37 -84.4(13)
C24 Cr2 Pd2 C37 -78.6(13)
C35 Cr2 Pd2 C30 -116.5(4)
C36 Cr2 Pd2 C30 -162.7(6)
C34 Cr2 Pd2 C30 128.7(5)
C26 Cr2 Pd2 C30 3.5(6)
C28 Cr2 Pd2 C30 40.8(4)
C27 Cr2 Pd2 C30 42.8(4)
C29 Cr2 Pd2 C30 7.5(4)
C25 Cr2 Pd2 C30 -32.3(4)
C24 Cr2 Pd2 C30 -26.5(4)
C35 Cr2 Pd2 N2 57.8(4)
C36 Cr2 Pd2 N2 11.7(6)
C34 Cr2 Pd2 N2 -57.0(5)
C26 Cr2 Pd2 N2 177.9(6)
C28 Cr2 Pd2 N2 -144.8(4)
C27 Cr2 Pd2 N2 -142.9(4)
C29 Cr2 Pd2 N2 -178.2(4)
C25 Cr2 Pd2 N2 142.1(4)
C24 Cr2 Pd2 N2 147.9(4)
C36 Cr2 Pd2 C35 -46.2(6)
C34 Cr2 Pd2 C35 -114.8(5)
C26 Cr2 Pd2 C35 120.1(6)
C28 Cr2 Pd2 C35 157.3(4)
C27 Cr2 Pd2 C35 159.3(5)
C29 Cr2 Pd2 C35 124.0(5)
C25 Cr2 Pd2 C35 84.3(5)
C24 Cr2 Pd2 C35 90.1(4)
